data_1528449
loop_
_publ_author_name
'Doussier, C.'
'Moelo, Y.'
'Leone, P.'

_publ_section_title
;
 Synthesis and crystal structures of four new bromo-chalcogenides: Mn Sb
 S2 Br, Mn Bi Se2 Br and two allotropic forms of Mn Sb Se2 Br. Crystal
 chemistry of the Mn Pn Q2 X family (Pn: Sb, Bi; Q: S, Se; X: Cl, Br, I)
;
_journal_name_full 'Solid State Sciences'
_journal_page_first 652
_journal_page_last 659
_journal_volume 8
_journal_year 2006
_chemical_formula_sum 'Br Mn S2 Sb'
_chemical_name_systematic 'Mn Sb S2 Br'
_space_group_IT_number 12
_symmetry_space_group_name_Hall '-C 2y'
_symmetry_space_group_name_H-M 'C 1 2/m 1'
_cell_angle_alpha 90
_cell_angle_beta 91
_cell_angle_gamma 90
_cell_formula_units_Z 4
_cell_length_a 12.669
_cell_length_b 3.8509
_cell_length_c 9.585
_cell_volume 467.553
_citation_journal_id_ASTM SSSCFJ
_cod_data_source_file Doussier_SSSCFJ_2006_1142.cif
_cod_data_source_block Br1Mn1S2Sb1
_cod_original_cell_volume 467.5526
_cod_original_formula_sum 'Br1 Mn1 S2 Sb1'
_cod_database_code 1528449

loop_
_symmetry_equiv_pos_as_xyz
x,y,z
-x,y,-z
-x,-y,-z
x,-y,z
x+1/2,y+1/2,z
-x+1/2,y+1/2,-z
-x+1/2,-y+1/2,-z
x+1/2,-y+1/2,z

loop_
_atom_site_label
_atom_site_type_symbol
_atom_site_fract_x
_atom_site_fract_y
_atom_site_fract_z
_atom_site_occupancy
_atom_site_U_iso_or_equiv
Mn2 Mn+2 0.5 0.5 0.5 1 0.0
Sb1 Sb+3 0.291 0 0.1906 1 0.0
S1 S-2 0.424 0.5 0.243 1 0.0
Br1 Br-1 0.366 0 0.5701 1 0.0
S2 S-2 0.36 0 0.951162 1 0.0
Mn1 Mn+2 0.5 0.5 0 1 0.0
